data_2011136
loop_
_publ_author_name
'Wang, Zhe-Ming'
'Luo, Jun'
'Sun, Bai-Wang'
'Yan, Chun-Hua'
'Gao, Song'
'Liao, Chun-Sheng'

_publ_section_title <i>catena</i>-Poly[[dicyanamido(1,10-phenanthroline)copper(II)]-\m-dicyanamido]
_journal_issue 7
_journal_name_full 'Acta Crystallographica Section C'
_journal_page_first 786
_journal_page_last 788
_journal_paper_doi 10.1107/S0108270100004984
_journal_volume 56
_journal_year 2000
_chemical_formula_iupac '[Cu(C2 N3 )2 (C12 H8 N2 )]'
_chemical_formula_moiety 'C16 H8 Cu N8'
_chemical_formula_sum 'C16 H8 Cu N8'
_chemical_formula_weight 375.84
_chemical_name_systematic
;
  ?
;
_space_group_IT_number 14
_symmetry_cell_setting monoclinic
_symmetry_space_group_name_Hall '-P 2ybc'
_symmetry_space_group_name_H-M 'P 1 21/c 1'
_audit_creation_method SHELXL-97
_cell_angle_alpha 90.00
_cell_angle_beta 100.988(2)
_cell_angle_gamma 90.00
_cell_formula_units_Z 4
_cell_length_a 9.8389(3)
_cell_length_b 11.2975(5)
_cell_length_c 14.2340(5)
_cell_measurement_reflns_used 27425
_cell_measurement_temperature 293(2)
_cell_measurement_theta_max 27.84
_cell_measurement_theta_min 3.43
_cell_volume 1553.17(10)
_computing_cell_refinement 'HKL Scalepack (Otwinowski & Minor, 1997)'
_computing_data_collection 'KappaCCD Software (Nonius, 1998)'
_computing_data_reduction 'HKL Denzo (Otwinowski & Minor, 1997) and maXus (Mackay et al., 1998)'
_computing_molecular_graphics 'SHELXTL  (Sheldrick, 1998)'
_computing_publication_material SHELXL97
_computing_structure_refinement 'SHELXL97 (Sheldrick, 1997)'
_computing_structure_solution 'SHELXS97 (Sheldrick, 1997)'
_diffrn_ambient_temperature 293(2)
_diffrn_detector_area_resol_mean .76
_diffrn_measured_fraction_theta_full .996
_diffrn_measured_fraction_theta_max .996
_diffrn_measurement_device_type 'NONIUS KappaCCD'
_diffrn_measurement_method CCD
_diffrn_radiation_monochromator graphite
_diffrn_radiation_source 'fine-focus sealed tube'
_diffrn_radiation_type MoK\a
_diffrn_radiation_wavelength .71073
_diffrn_reflns_av_R_equivalents .0662
_diffrn_reflns_av_sigmaI/netI .0422
_diffrn_reflns_limit_h_max 12
_diffrn_reflns_limit_h_min -12
_diffrn_reflns_limit_k_max 14
_diffrn_reflns_limit_k_min -14
_diffrn_reflns_limit_l_max 18
_diffrn_reflns_limit_l_min -18
_diffrn_reflns_number 27425
_diffrn_reflns_theta_full 27.84
_diffrn_reflns_theta_max 27.84
_diffrn_reflns_theta_min 3.43
_diffrn_standards_number 0
_exptl_absorpt_coefficient_mu 1.423
_exptl_absorpt_correction_T_max .831
_exptl_absorpt_correction_T_min .766
_exptl_absorpt_correction_type empirical
_exptl_absorpt_process_details '(Blessing, 1995, 1997)'
_exptl_crystal_colour blue
_exptl_crystal_density_diffrn 1.607
_exptl_crystal_density_method 'not measured'
_exptl_crystal_description block
_exptl_crystal_F_000 756
_exptl_crystal_size_max .25
_exptl_crystal_size_mid .22
_exptl_crystal_size_min .13
_refine_diff_density_max .704
_refine_diff_density_min -.449
_refine_ls_extinction_coef .0046(10)
_refine_ls_extinction_method 'SHELXL97 (Sheldrick, 1997)'
_refine_ls_goodness_of_fit_ref 1.015
_refine_ls_hydrogen_treatment constr
_refine_ls_matrix_type full
_refine_ls_number_parameters 227
_refine_ls_number_reflns 3682
_refine_ls_number_restraints 0
_refine_ls_restrained_S_all 1.015
_refine_ls_R_factor_all .0773
_refine_ls_R_factor_gt .0439
_refine_ls_shift/su_max .001
_refine_ls_shift/su_mean .000
_refine_ls_structure_factor_coef Fsqd
_refine_ls_weighting_details 'calc w = 1/[\s^2^(Fo^2^)+(0.0616P)^2^+0.6068P] where P=(Fo^2^+2Fc^2^)/3'
_refine_ls_weighting_scheme calc
_refine_ls_wR_factor_ref .1203
_reflns_number_gt 2489
_reflns_number_total 3682
_reflns_threshold_expression I>2\s(I)
_cod_data_source_file ln1104.cif
_cod_data_source_block I
_cod_depositor_comments
;
The following automatic conversions were performed:
'_symmetry_cell_setting' value 'Monoclinic' changed to 'monoclinic'
according to '/home/saulius/struct/CIF-dictionaries/cif_core.dic'
dictionary named 'cif_core.dic' version 2.4.1 from 2010-06-29.

Automatic conversion script
Id: cif_fix_enum 1527 2010-12-29 10:47:43Z saulius 

The following automatic conversions were performed:

'_symmetry_cell_setting' value 'Monoclinic' changed to 'monoclinic'
according to /home/saulius/struct/CIF-dictionaries/cif_core.dic
dictionary named 'cif_core.dic' version 2.4.1 from 2010-06-29.

Automatic conversion script
Id: cif_fix_values 1715 2011-07-08 13:25:40Z adriana 
;
_cod_original_sg_symbol_H-M 'P 21/c'
_cod_database_code 2011136
_cod_database_fobs_code 2011136

loop_
_symmetry_equiv_pos_as_xyz
'x, y, z'
'-x, y+1/2, -z+1/2'
'-x, -y, -z'
'x, -y-1/2, z-1/2'

loop_
_atom_site_label
_atom_site_fract_x
_atom_site_fract_y
_atom_site_fract_z
_atom_site_U_iso_or_equiv
_atom_site_adp_type
_atom_site_calc_flag
_atom_site_refinement_flags
_atom_site_occupancy
_atom_site_disorder_assembly
_atom_site_disorder_group
_atom_site_type_symbol
Cu1 .65279(3) .88099(3) .23482(2) .04640(16) Uani d . 1 . . Cu
N1 .8339(2) .8175(2) .30654(16) .0440(6) Uani d . 1 . . N
N2 .7457(2) 1.0372(2) .27649(16) .0424(5) Uani d . 1 . . N
N3 .4915(3) .9589(3) .1574(2) .0660(8) Uani d . 1 . . N
N4 .2656(4) .9883(4) .0594(3) .1085(15) Uani d . 1 . . N
N5 .1923(3) 1.0955(3) -.0882(2) .0797(10) Uani d . 1 . . N
N6 .5982(3) .7260(3) .17018(19) .0607(7) Uani d . 1 . . N
N7 .4735(3) .6528(3) .0174(2) .0723(9) Uani d . 1 . . N
N8 .5514(3) .6451(3) -.1349(2) .0641(8) Uani d . 1 . . N
C1 .8713(4) .7064(3) .3242(2) .0566(8) Uani d . 1 . . C
H1 .8097 .6462 .3007 .068 Uiso calc R 1 . . H
C2 1.0020(4) .6771(3) .3778(3) .0656(10) Uani d . 1 . . C
H2 1.0252 .5980 .3901 .079 Uiso calc R 1 . . H
C3 1.0940(4) .7622(4) .4117(2) .0618(9) Uani d . 1 . . C
H3 1.1810 .7421 .4461 .074 Uiso calc R 1 . . H
C4 1.0580(3) .8816(3) .3948(2) .0505(7) Uani d . 1 . . C
C5 1.1442(3) .9807(4) .4284(2) .0602(9) Uani d . 1 . . C
H4 1.2334 .9671 .4622 .072 Uiso calc R 1 . . H
C6 1.1002(3) 1.0926(3) .4126(2) .0586(9) Uani d . 1 . . C
H5 1.1595 1.1546 .4356 .070 Uiso calc R 1 . . H
C7 .9627(3) 1.1188(3) .3608(2) .0494(7) Uani d . 1 . . C
C8 .9081(3) 1.2329(3) .3442(2) .0575(8) Uani d . 1 . . C
H6 .9612 1.2987 .3667 .069 Uiso calc R 1 . . H
C9 .7753(3) 1.2463(3) .2945(2) .0585(8) Uani d . 1 . . C
H7 .7375 1.3215 .2827 .070 Uiso calc R 1 . . H
C10 .6970(3) 1.1464(3) .2616(2) .0497(7) Uani d . 1 . . C
H8 .6071 1.1568 .2278 .060 Uiso calc R 1 . . H
C11 .8780(3) 1.0230(3) .32609(18) .0410(6) Uani d . 1 . . C
C12 .9248(3) .9045(3) .34204(19) .0436(7) Uani d . 1 . . C
C13 .3921(4) .9791(4) .1070(3) .0672(10) Uani d . 1 . . C
C14 .2380(3) 1.0522(3) -.0205(2) .0526(7) Uani d . 1 . . C
C15 .5443(3) .6926(3) .0962(2) .0499(7) Uani d . 1 . . C
C16 .5220(3) .6508(3) -.0616(2) .0491(7) Uani d . 1 . . C

loop_
_atom_site_aniso_label
_atom_site_aniso_U_11
_atom_site_aniso_U_22
_atom_site_aniso_U_33
_atom_site_aniso_U_12
_atom_site_aniso_U_13
_atom_site_aniso_U_23
Cu1 .0411(2) .0560(3) .0371(2) -.00175(16) -.00538(14) .00008(16)
N1 .0471(13) .0492(15) .0337(12) .0022(11) .0027(10) .0024(10)
N2 .0342(11) .0546(15) .0370(12) .0036(10) .0029(9) .0000(11)
N3 .0482(15) .082(2) .0589(17) .0008(14) -.0137(13) .0101(15)
N4 .061(2) .145(4) .107(3) -.005(2) -.016(2) .062(3)
N5 .070(2) .103(3) .063(2) .0228(19) .0040(17) .0251(19)
N6 .0563(16) .0763(19) .0493(16) -.0129(15) .0093(13) -.0142(14)
N7 .0556(16) .116(3) .0474(16) -.0330(17) .0150(13) -.0251(16)
N8 .0638(18) .085(2) .0436(16) -.0002(15) .0113(14) -.0025(14)
C1 .064(2) .057(2) .0470(17) .0070(16) .0063(15) .0031(15)
C2 .075(2) .067(2) .055(2) .028(2) .0121(18) .0145(18)
C3 .0525(18) .085(3) .0463(18) .0250(19) .0052(15) .0079(17)
C4 .0389(14) .076(2) .0355(14) .0133(15) .0047(12) .0019(14)
C5 .0330(14) .098(3) .0466(17) .0033(17) -.0015(13) -.0023(18)
C6 .0380(15) .083(3) .0529(19) -.0088(16) .0039(14) -.0069(17)
C7 .0439(15) .067(2) .0380(15) -.0063(15) .0091(12) -.0066(14)
C8 .0600(19) .056(2) .0587(19) -.0103(16) .0169(16) -.0110(16)
C9 .061(2) .055(2) .061(2) .0048(16) .0154(16) -.0041(16)
C10 .0429(15) .058(2) .0479(16) .0081(14) .0075(13) .0018(14)
C11 .0342(13) .0554(17) .0324(13) .0028(12) .0040(11) -.0023(12)
C12 .0370(13) .0631(19) .0292(13) .0064(13) .0026(11) .0018(12)
C13 .0536(19) .087(3) .056(2) .0086(18) -.0035(17) .0087(19)
C14 .0434(15) .060(2) .0502(18) .0049(14) -.0029(14) .0026(16)
C15 .0412(15) .062(2) .0488(18) -.0106(14) .0137(14) -.0068(15)
C16 .0415(15) .0595(19) .0446(17) -.0061(13) .0036(13) -.0055(14)

loop_
_atom_type_symbol
_atom_type_description
_atom_type_scat_dispersion_real
_atom_type_scat_dispersion_imag
_atom_type_scat_source
C C .0033 .0016 'International Tables Vol C Tables 4.2.6.8 and 6.1.1.4'
H H .0000 .0000 'International Tables Vol C Tables 4.2.6.8 and 6.1.1.4'
N N .0061 .0033 'International Tables Vol C Tables 4.2.6.8 and 6.1.1.4'
Cu Cu .3201 1.2651 'International Tables Vol C Tables 4.2.6.8 and 6.1.1.4'

loop_
_geom_angle_atom_site_label_1
_geom_angle_atom_site_label_2
_geom_angle_atom_site_label_3
_geom_angle_site_symmetry_1
_geom_angle_site_symmetry_3
_geom_angle
_geom_angle_publ_flag
N3 Cu1 N6 . . 90.97(13) y
N3 Cu1 N1 . . 172.10(11) y
N6 Cu1 N1 . . 93.18(11) y
N3 Cu1 N2 . . 92.58(11) y
N6 Cu1 N2 . . 164.49(10) y
N1 Cu1 N2 . . 81.68(9) y
N3 Cu1 N8 . 4_576 94.72(12) y
N6 Cu1 N8 . 4_576 98.01(11) y
N1 Cu1 N8 . 4_576 91.35(10) y
N2 Cu1 N8 . 4_576 96.74(10) y
N1 Cu1 N5 . 3_675 81.81(9) y
N2 Cu1 N5 . 3_675 81.79(10) y
N3 Cu1 N5 . 3_675 92.04(11) y
N6 Cu1 N5 . 3_675 83.00(11) y
N8 Cu1 N5 4_576 3_675 173.14(10) y
C1 N1 C12 . . 118.5(3) ?
C1 N1 Cu1 . . 128.7(2) ?
C12 N1 Cu1 . . 112.79(19) ?
C10 N2 C11 . . 118.1(3) ?
C10 N2 Cu1 . . 129.5(2) ?
C11 N2 Cu1 . . 112.42(19) ?
C13 N3 Cu1 . . 165.0(3) ?
C13 N4 C14 . . 120.5(4) ?
C14 N5 Cu1 . 3_675 120.2(3) ?
C15 N6 Cu1 . . 138.1(3) ?
C15 N7 C16 . . 122.3(3) ?
C16 N8 Cu1 . 4_575 168.2(3) ?
N1 C1 C2 . . 121.4(3) ?
C3 C2 C1 . . 120.6(3) ?
C2 C3 C4 . . 119.7(3) ?
C3 C4 C12 . . 116.6(3) ?
C3 C4 C5 . . 125.5(3) ?
C12 C4 C5 . . 117.9(3) ?
C6 C5 C4 . . 122.0(3) ?
C5 C6 C7 . . 121.4(3) ?
C11 C7 C8 . . 118.0(3) ?
C11 C7 C6 . . 117.4(3) ?
C8 C7 C6 . . 124.6(3) ?
C9 C8 C7 . . 119.1(3) ?
C8 C9 C10 . . 119.6(3) ?
N2 C10 C9 . . 122.6(3) ?
N2 C11 C7 . . 122.5(3) ?
N2 C11 C12 . . 116.2(3) ?
C7 C11 C12 . . 121.3(3) ?
N1 C12 C4 . . 123.1(3) ?
N1 C12 C11 . . 116.8(2) ?
C4 C12 C11 . . 120.0(3) ?
N3 C13 N4 . . 168.5(4) ?
N5 C14 N4 . . 167.1(4) ?
N6 C15 N7 . . 174.2(3) ?
N8 C16 N7 . . 173.1(3) ?

loop_
_geom_bond_atom_site_label_1
_geom_bond_atom_site_label_2
_geom_bond_site_symmetry_2
_geom_bond_distance
_geom_bond_publ_flag
Cu1 N3 . 1.959(3) y
Cu1 N6 . 2.003(3) y
Cu1 N1 . 2.010(2) y
Cu1 N2 . 2.024(2) y
Cu1 N8 4_576 2.286(3) y
Cu1 N5 3_675 2.821(3) y
N1 C1 . 1.318(4) ?
N1 C12 . 1.360(4) ?
N2 C10 . 1.325(4) ?
N2 C11 . 1.367(3) ?
N3 C13 . 1.121(4) ?
N4 C13 . 1.303(5) ?
N4 C14 . 1.331(5) ?
N5 C14 . 1.098(4) ?
N6 C15 . 1.149(4) ?
N7 C15 . 1.283(4) ?
N7 C16 . 1.303(4) ?
N8 C16 . 1.136(4) ?
N8 Cu1 4_575 2.286(3) ?
C1 C2 . 1.404(5) ?
C2 C3 . 1.345(5) ?
C3 C4 . 1.403(5) ?
C4 C12 . 1.404(4) ?
C4 C5 . 1.431(5) ?
C5 C6 . 1.342(5) ?
C6 C7 . 1.443(4) ?
C7 C11 . 1.398(4) ?
C7 C8 . 1.399(5) ?
C8 C9 . 1.371(5) ?
C9 C10 . 1.396(5) ?
C11 C12 . 1.420(4) ?
